data_7000427
loop_
_publ_author_name
'Spencer, John'
'Mendham, Andrew P.'
'Kotha, Arun K.'
'Richardson, Simon C. W.'
'Hillard, Elizabeth A.'
'Jaouen, G\'erard'
'Male, Louise'
'Hursthouse, Michael B.'

_publ_section_title
;
 Structural and biological investigation of ferrocene-substituted
 3-methylidene-1,3-dihydro-2H-indol-2-ones
;
_journal_issue 6
_journal_name_full 'Dalton Transactions'
_journal_page_first 918
_journal_page_last 921
_journal_paper_doi 10.1039/b816249b
_journal_year 2009
_chemical_formula_moiety 'C19 H15 Fe N O'
_chemical_formula_sum 'C19 H15 Fe N O'
_chemical_formula_weight 329.17
_chemical_name_common (Z)-3-Ferrocenylmethylidene-1,3-dihydro-2H-indol-2-one
_chemical_name_systematic
;
(Z)-3-Ferrocenylmethylidene-1,3-dihydro-2H-indol-2-one
;
_space_group_IT_number 14
_symmetry_cell_setting monoclinic
_symmetry_space_group_name_Hall '-P 2yn'
_symmetry_space_group_name_H-M 'P 1 21/n 1'
_atom_sites_solution_hydrogens geom
_atom_sites_solution_primary direct
_atom_sites_solution_secondary difmap
_audit_creation_method SHELXL-97
_cell_angle_alpha 90.00
_cell_angle_beta 93.168(5)
_cell_angle_gamma 90.00
_cell_formula_units_Z 4
_cell_length_a 15.1939(14)
_cell_length_b 6.1825(6)
_cell_length_c 15.4621(14)
_cell_measurement_reflns_used 29087
_cell_measurement_temperature 120(2)
_cell_measurement_theta_max 27.48
_cell_measurement_theta_min 2.91
_cell_volume 1450.2(2)
_computing_cell_refinement 'DENZO (Otwinowski & Minor, 1997) & COLLECT (Hooft, R.W.W., 1998)'
_computing_data_collection 'COLLECT (Hooft, R.W.W., 1998)'
_computing_data_reduction 'DENZO (Otwinowski & Minor, 1997) & COLLECT (Hooft, R.W.W., 1998)'
_computing_molecular_graphics
;
ORTEP3 for Windows (Farrugia, (1997) &
Mercury (Macrae, C. F., Edgington, P. R., McCabe, P., Pidcock, E.,
Shields, G. P., Taylor, R., Towler, M. and van de Streek, J., 2006
;
_computing_publication_material 'WinGX (Farrugia, 1999)'
_computing_structure_refinement 'SHELXL-97 (Sheldrick, 1997)'
_computing_structure_solution
;
Sir2004 (Burla, M.C., Caliandro, R., Camalli, M., Carrozzini, B.,
Cascarano, G., De Caro, L., Giacovazzo, C., Polidori, G. & Spagna, R.,
2004)
;
_diffrn_ambient_temperature 120(2)
_diffrn_detector_area_resol_mean '4096x4096pixels / 62x62mm'
_diffrn_measured_fraction_theta_full 0.996
_diffrn_measured_fraction_theta_max 0.996
_diffrn_measurement_device_type 'Bruker-Nonius APEX II CCD camera on \k-goniostat'
_diffrn_measurement_method '\f & \w scans'
_diffrn_radiation_monochromator '10cm confocal mirrors'
_diffrn_radiation_source 'Bruker-Nonius FR591 rotating anode'
_diffrn_radiation_type MoK\a
_diffrn_radiation_wavelength 0.71073
_diffrn_reflns_av_R_equivalents 0.1211
_diffrn_reflns_av_sigmaI/netI 0.1067
_diffrn_reflns_limit_h_max 18
_diffrn_reflns_limit_h_min -18
_diffrn_reflns_limit_k_max 7
_diffrn_reflns_limit_k_min -7
_diffrn_reflns_limit_l_max 18
_diffrn_reflns_limit_l_min -18
_diffrn_reflns_number 10819
_diffrn_reflns_theta_full 25.01
_diffrn_reflns_theta_max 25.01
_diffrn_reflns_theta_min 3.55
_exptl_absorpt_coefficient_mu 1.040
_exptl_absorpt_correction_T_max 0.9795
_exptl_absorpt_correction_T_min 0.9402
_exptl_absorpt_correction_type multi-scan
_exptl_absorpt_process_details 'SADABS 2007/2 (Sheldrick, G.M., 2007)'
_exptl_crystal_colour Red
_exptl_crystal_density_diffrn 1.508
_exptl_crystal_density_method 'not measured'
_exptl_crystal_description Block
_exptl_crystal_F_000 680
_exptl_crystal_size_max 0.06
_exptl_crystal_size_mid 0.03
_exptl_crystal_size_min 0.02
_refine_diff_density_max 1.502
_refine_diff_density_min -0.609
_refine_diff_density_rms 0.145
_refine_ls_extinction_method none
_refine_ls_goodness_of_fit_ref 1.078
_refine_ls_hydrogen_treatment constr
_refine_ls_matrix_type full
_refine_ls_number_parameters 199
_refine_ls_number_reflns 2563
_refine_ls_number_restraints 0
_refine_ls_restrained_S_all 1.078
_refine_ls_R_factor_all 0.1522
_refine_ls_R_factor_gt 0.0996
_refine_ls_shift/su_max 0.000
_refine_ls_shift/su_mean 0.000
_refine_ls_structure_factor_coef Fsqd
_refine_ls_weighting_details 'calc w=1/[\s^2^(Fo^2^)+(0.0000P)^2^+23.9414P] where P=(Fo^2^+2Fc^2^)/3'
_refine_ls_weighting_scheme calc
_refine_ls_wR_factor_gt 0.1877
_refine_ls_wR_factor_ref 0.2191
_reflns_number_gt 1752
_reflns_number_total 2563
_reflns_threshold_expression >2sigma(I)
_cod_data_source_file b816249b.txt
_cod_data_source_block (Z)-3
_cod_depositor_comments
;
The following automatic conversions were performed:
'_symmetry_cell_setting' value 'Monoclinic' changed to 'monoclinic'
according to '/home/saulius/struct/CIF-dictionaries/cif_core.dic'
dictionary named 'cif_core.dic' version 2.4.1 from
2010-06-29.

'_exptl_absorpt_correction_type' value 'Multi-scan' changed
to 'multi-scan' according to
'/home/saulius/struct/CIF-dictionaries/cif_core.dic' dictionary named
'cif_core.dic' version 2.4.1 from 2010-06-29.

Automatic conversion script
Id: cif_fix_enum 1527 2010-12-29 10:47:43Z saulius 
;
_cod_original_sg_symbol_H-M P2(1)/n
_cod_database_code 7000427

loop_
_symmetry_equiv_pos_as_xyz
'x, y, z'
'-x+1/2, y+1/2, -z+1/2'
'-x, -y, -z'
'x-1/2, -y-1/2, z-1/2'

loop_
_atom_site_label
_atom_site_type_symbol
_atom_site_fract_x
_atom_site_fract_y
_atom_site_fract_z
_atom_site_U_iso_or_equiv
_atom_site_adp_type
_atom_site_occupancy
_atom_site_symmetry_multiplicity
_atom_site_calc_flag
_atom_site_refinement_flags
_atom_site_disorder_assembly
_atom_site_disorder_group
C1 C 0.3017(6) 0.1441(15) 0.4624(6) 0.028(2) Uani 1 1 d . . .
C2 C 0.2601(5) -0.0124(15) 0.5160(5) 0.025(2) Uani 1 1 d . . .
H2 H 0.2794 -0.1567 0.5264 0.030 Uiso 1 1 calc R . .
C3 C 0.1863(5) 0.0856(16) 0.5501(5) 0.027(2) Uani 1 1 d . . .
H3 H 0.1469 0.0172 0.5871 0.033 Uiso 1 1 calc R . .
C4 C 0.1794(6) 0.3037(16) 0.5205(6) 0.032(2) Uani 1 1 d . . .
H4 H 0.1361 0.4063 0.5351 0.039 Uiso 1 1 calc R . .
C5 C 0.2492(5) 0.3381(15) 0.4656(6) 0.027(2) Uani 1 1 d . . .
H5 H 0.2599 0.4685 0.4355 0.033 Uiso 1 1 calc R . .
C6 C 0.1693(6) -0.0289(19) 0.2946(7) 0.044(3) Uani 1 1 d . . .
H6 H 0.2189 -0.0550 0.2613 0.053 Uiso 1 1 calc R . .
C7 C 0.1308(7) -0.1772(17) 0.3511(7) 0.040(3) Uani 1 1 d . . .
H7 H 0.1500 -0.3210 0.3629 0.048 Uiso 1 1 calc R . .
C8 C 0.0586(6) -0.0722(18) 0.3868(6) 0.038(2) Uani 1 1 d . . .
H8 H 0.0207 -0.1341 0.4270 0.045 Uiso 1 1 calc R . .
C9 C 0.0519(6) 0.1370(18) 0.3535(7) 0.040(3) Uani 1 1 d . . .
H9 H 0.0088 0.2416 0.3666 0.048 Uiso 1 1 calc R . .
C10 C 0.1204(7) 0.1655(18) 0.2969(6) 0.042(3) Uani 1 1 d . . .
H10 H 0.1318 0.2937 0.2656 0.051 Uiso 1 1 calc R . .
C11 C 0.3767(5) 0.1328(13) 0.4091(5) 0.0219(19) Uani 1 1 d . . .
H11 H 0.3839 0.2573 0.3741 0.026 Uiso 1 1 calc R . .
C12 C 0.4386(5) -0.0212(12) 0.3994(5) 0.0176(18) Uani 1 1 d . . .
C13 C 0.4483(5) -0.2376(14) 0.4421(6) 0.0217(19) Uani 1 1 d . . .
C14 C 0.5609(6) -0.2013(14) 0.3483(5) 0.024(2) Uani 1 1 d . . .
C15 C 0.5136(6) -0.0071(14) 0.3417(6) 0.025(2) Uani 1 1 d . . .
C16 C 0.5423(6) 0.1516(14) 0.2875(5) 0.025(2) Uani 1 1 d . . .
H16 H 0.5121 0.2859 0.2827 0.030 Uiso 1 1 calc R . .
C17 C 0.6153(6) 0.1144(15) 0.2403(5) 0.027(2) Uani 1 1 d . . .
H17 H 0.6355 0.2235 0.2030 0.033 Uiso 1 1 calc R . .
C18 C 0.6594(6) -0.0832(16) 0.2473(6) 0.030(2) Uani 1 1 d . . .
H18 H 0.7091 -0.1079 0.2140 0.036 Uiso 1 1 calc R . .
C19 C 0.6320(5) -0.2436(16) 0.3020(6) 0.029(2) Uani 1 1 d . . .
H19 H 0.6619 -0.3783 0.3069 0.035 Uiso 1 1 calc R . .
N1 N 0.5196(4) -0.3355(11) 0.4072(5) 0.0232(16) Uani 1 1 d . . .
H1 H 0.5374 -0.4676 0.4203 0.028 Uiso 1 1 calc R . .
O1 O 0.4049(4) -0.3204(9) 0.4976(4) 0.0247(14) Uani 1 1 d . . .
Fe1 Fe 0.17228(8) 0.0904(2) 0.41818(8) 0.0239(4) Uani 1 1 d . . .

loop_
_atom_site_aniso_label
_atom_site_aniso_U_11
_atom_site_aniso_U_22
_atom_site_aniso_U_33
_atom_site_aniso_U_23
_atom_site_aniso_U_13
_atom_site_aniso_U_12
C1 0.023(4) 0.034(5) 0.026(5) -0.001(4) 0.000(4) -0.001(4)
C2 0.014(4) 0.036(5) 0.024(5) 0.000(4) -0.003(4) 0.004(4)
C3 0.022(4) 0.038(5) 0.023(5) -0.007(5) -0.001(4) 0.002(4)
C4 0.026(5) 0.029(5) 0.042(6) -0.014(5) -0.004(4) 0.003(4)
C5 0.023(4) 0.027(5) 0.032(5) -0.004(4) -0.002(4) 0.004(4)
C6 0.021(5) 0.073(8) 0.038(6) -0.024(6) -0.007(4) 0.003(5)
C7 0.041(6) 0.028(5) 0.049(7) -0.007(5) -0.017(5) 0.004(5)
C8 0.026(5) 0.050(6) 0.036(6) -0.009(5) -0.003(4) -0.006(5)
C9 0.024(5) 0.047(7) 0.048(7) -0.009(5) -0.012(5) 0.006(5)
C10 0.045(6) 0.048(7) 0.031(6) 0.010(5) -0.023(5) -0.006(5)
C11 0.021(4) 0.020(5) 0.024(5) 0.003(4) -0.004(4) 0.001(4)
C12 0.029(5) 0.012(4) 0.011(4) -0.002(3) -0.005(3) -0.002(3)
C13 0.018(4) 0.020(4) 0.026(5) -0.002(4) -0.005(4) 0.005(4)
C14 0.036(5) 0.023(5) 0.012(4) -0.002(4) -0.002(4) 0.009(4)
C15 0.027(5) 0.028(5) 0.019(5) -0.001(4) -0.007(4) -0.003(4)
C16 0.030(5) 0.026(5) 0.018(4) 0.006(4) -0.006(4) -0.004(4)
C17 0.031(5) 0.030(5) 0.022(5) 0.011(4) 0.001(4) -0.011(4)
C18 0.028(5) 0.035(5) 0.028(5) -0.003(5) 0.010(4) -0.002(5)
C19 0.016(4) 0.040(6) 0.031(5) -0.004(4) -0.006(4) 0.004(4)
N1 0.024(4) 0.017(4) 0.029(4) 0.000(3) 0.001(3) 0.006(3)
O1 0.019(3) 0.023(3) 0.032(4) 0.007(3) 0.004(3) -0.005(3)
Fe1 0.0199(6) 0.0267(7) 0.0246(7) -0.0039(6) -0.0037(5) 0.0029(6)

loop_
_atom_type_symbol
_atom_type_description
_atom_type_scat_dispersion_real
_atom_type_scat_dispersion_imag
_atom_type_scat_source
C C 0.0033 0.0016 'International Tables Vol C Tables 4.2.6.8 and 6.1.1.4'
H H 0.0000 0.0000 'International Tables Vol C Tables 4.2.6.8 and 6.1.1.4'
N N 0.0061 0.0033 'International Tables Vol C Tables 4.2.6.8 and 6.1.1.4'
O O 0.0106 0.0060 'International Tables Vol C Tables 4.2.6.8 and 6.1.1.4'
Fe Fe 0.3463 0.8444 'International Tables Vol C Tables 4.2.6.8 and 6.1.1.4'

loop_
_geom_angle_atom_site_label_1
_geom_angle_atom_site_label_2
_geom_angle_atom_site_label_3
_geom_angle
_geom_angle_site_symmetry_1
_geom_angle_site_symmetry_3
_geom_angle_publ_flag
C2 C1 C5 106.1(8) . . ?
C2 C1 C11 132.9(8) . . ?
C5 C1 C11 121.0(8) . . ?
C2 C1 Fe1 69.2(5) . . ?
C5 C1 Fe1 68.2(5) . . ?
C11 C1 Fe1 124.6(6) . . ?
C3 C2 C1 108.1(8) . . ?
C3 C2 Fe1 69.1(5) . . ?
C1 C2 Fe1 70.0(5) . . ?
C3 C2 H2 125.9 . . ?
C1 C2 H2 125.9 . . ?
Fe1 C2 H2 126.5 . . ?
C2 C3 C4 109.5(8) . . ?
C2 C3 Fe1 70.8(5) . . ?
C4 C3 Fe1 70.4(5) . . ?
C2 C3 H3 125.3 . . ?
C4 C3 H3 125.3 . . ?
Fe1 C3 H3 125.1 . . ?
C5 C4 C3 106.9(8) . . ?
C5 C4 Fe1 69.1(5) . . ?
C3 C4 Fe1 68.9(5) . . ?
C5 C4 H4 126.5 . . ?
C3 C4 H4 126.5 . . ?
Fe1 C4 H4 127.0 . . ?
C4 C5 C1 109.3(8) . . ?
C4 C5 Fe1 70.6(5) . . ?
C1 C5 Fe1 70.8(5) . . ?
C4 C5 H5 125.3 . . ?
C1 C5 H5 125.3 . . ?
Fe1 C5 H5 124.9 . . ?
C7 C6 C10 107.4(9) . . ?
C7 C6 Fe1 69.3(6) . . ?
C10 C6 Fe1 69.8(6) . . ?
C7 C6 H6 126.3 . . ?
C10 C6 H6 126.3 . . ?
Fe1 C6 H6 126.2 . . ?
C6 C7 C8 107.5(9) . . ?
C6 C7 Fe1 70.2(6) . . ?
C8 C7 Fe1 69.7(6) . . ?
C6 C7 H7 126.3 . . ?
C8 C7 H7 126.3 . . ?
Fe1 C7 H7 125.5 . . ?
C9 C8 C7 108.9(10) . . ?
C9 C8 Fe1 70.9(6) . . ?
C7 C8 Fe1 69.7(5) . . ?
C9 C8 H8 125.5 . . ?
C7 C8 H8 125.5 . . ?
Fe1 C8 H8 125.4 . . ?
C8 C9 C10 107.7(9) . . ?
C8 C9 Fe1 69.2(5) . . ?
C10 C9 Fe1 69.6(5) . . ?
C8 C9 H9 126.1 . . ?
C10 C9 H9 126.1 . . ?
Fe1 C9 H9 126.6 . . ?
C9 C10 C6 108.5(10) . . ?
C9 C10 Fe1 70.3(6) . . ?
C6 C10 Fe1 69.8(6) . . ?
C9 C10 H10 125.7 . . ?
C6 C10 H10 125.7 . . ?
Fe1 C10 H10 125.8 . . ?
C12 C11 C1 132.2(8) . . ?
C12 C11 H11 113.9 . . ?
C1 C11 H11 113.9 . . ?
C11 C12 C15 125.8(8) . . ?
C11 C12 C13 129.3(8) . . ?
C15 C12 C13 104.9(7) . . ?
O1 C13 N1 123.9(8) . . ?
O1 C13 C12 129.8(8) . . ?
N1 C13 C12 106.3(7) . . ?
C19 C14 C15 123.2(9) . . ?
C19 C14 N1 128.8(8) . . ?
C15 C14 N1 108.0(7) . . ?
C16 C15 C14 118.5(8) . . ?
C16 C15 C12 133.3(8) . . ?
C14 C15 C12 108.2(7) . . ?
C15 C16 C17 119.6(8) . . ?
C15 C16 H16 120.2 . . ?
C17 C16 H16 120.2 . . ?
C16 C17 C18 120.1(8) . . ?
C16 C17 H17 119.9 . . ?
C18 C17 H17 119.9 . . ?
C19 C18 C17 121.1(8) . . ?
C19 C18 H18 119.5 . . ?
C17 C18 H18 119.5 . . ?
C14 C19 C18 117.4(9) . . ?
C14 C19 H19 121.3 . . ?
C18 C19 H19 121.3 . . ?
C13 N1 C14 112.5(7) . . ?
C13 N1 H1 123.7 . . ?
C14 N1 H1 123.7 . . ?
C8 Fe1 C7 40.7(4) . . ?
C8 Fe1 C5 156.9(4) . . ?
C7 Fe1 C5 161.8(4) . . ?
C8 Fe1 C3 105.8(4) . . ?
C7 Fe1 C3 120.7(4) . . ?
C5 Fe1 C3 68.0(4) . . ?
C8 Fe1 C10 67.3(4) . . ?
C7 Fe1 C10 67.9(4) . . ?
C5 Fe1 C10 110.1(4) . . ?
C3 Fe1 C10 158.9(4) . . ?
C8 Fe1 C6 68.0(4) . . ?
C7 Fe1 C6 40.6(4) . . ?
C5 Fe1 C6 126.1(4) . . ?
C3 Fe1 C6 157.6(5) . . ?
C10 Fe1 C6 40.5(4) . . ?
C8 Fe1 C9 39.8(4) . . ?
C7 Fe1 C9 67.9(4) . . ?
C5 Fe1 C9 123.2(4) . . ?
C3 Fe1 C9 122.0(4) . . ?
C10 Fe1 C9 40.1(4) . . ?
C6 Fe1 C9 67.9(4) . . ?
C8 Fe1 C4 120.5(4) . . ?
C7 Fe1 C4 156.2(4) . . ?
C5 Fe1 C4 40.3(4) . . ?
C3 Fe1 C4 40.7(4) . . ?
C10 Fe1 C4 124.1(4) . . ?
C6 Fe1 C4 161.2(5) . . ?
C9 Fe1 C4 107.0(4) . . ?
C8 Fe1 C2 122.0(4) . . ?
C7 Fe1 C2 107.0(4) . . ?
C5 Fe1 C2 68.4(4) . . ?
C3 Fe1 C2 40.0(3) . . ?
C10 Fe1 C2 160.6(4) . . ?
C6 Fe1 C2 123.6(4) . . ?
C9 Fe1 C2 157.3(4) . . ?
C4 Fe1 C2 68.2(4) . . ?
C8 Fe1 C1 159.3(4) . . ?
C7 Fe1 C1 124.1(4) . . ?
C5 Fe1 C1 41.1(3) . . ?
C3 Fe1 C1 68.1(3) . . ?
C10 Fe1 C1 125.2(4) . . ?
C6 Fe1 C1 109.7(4) . . ?
C9 Fe1 C1 160.1(4) . . ?
C4 Fe1 C1 68.6(4) . . ?
C2 Fe1 C1 40.8(3) . . ?

loop_
_geom_bond_atom_site_label_1
_geom_bond_atom_site_label_2
_geom_bond_distance
_geom_bond_site_symmetry_2
_geom_bond_publ_flag
C1 C2 1.442(13) . ?
C1 C5 1.443(12) . ?
C1 C11 1.445(12) . ?
C1 Fe1 2.073(8) . ?
C2 C3 1.403(12) . ?
C2 Fe1 2.061(8) . ?
C2 H2 0.9500 . ?
C3 C4 1.425(14) . ?
C3 Fe1 2.039(9) . ?
C3 H3 0.9500 . ?
C4 C5 1.410(13) . ?
C4 Fe1 2.058(9) . ?
C4 H4 0.9500 . ?
C5 Fe1 2.038(9) . ?
C5 H5 0.9500 . ?
C6 C7 1.415(15) . ?
C6 C10 1.415(15) . ?
C6 Fe1 2.046(10) . ?
C6 H6 0.9500 . ?
C7 C8 1.414(14) . ?
C7 Fe1 2.034(10) . ?
C7 H7 0.9500 . ?
C8 C9 1.394(15) . ?
C8 Fe1 2.034(9) . ?
C8 H8 0.9500 . ?
C9 C10 1.407(15) . ?
C9 Fe1 2.056(9) . ?
C9 H9 0.9500 . ?
C10 Fe1 2.046(9) . ?
C10 H10 0.9500 . ?
C11 C12 1.353(11) . ?
C11 H11 0.9500 . ?
C12 C15 1.488(12) . ?
C12 C13 1.495(11) . ?
C13 O1 1.222(10) . ?
C13 N1 1.378(11) . ?
C14 C19 1.355(12) . ?
C14 C15 1.400(12) . ?
C14 N1 1.404(11) . ?
C15 C16 1.376(12) . ?
C16 C17 1.381(12) . ?
C16 H16 0.9500 . ?
C17 C18 1.395(13) . ?
C17 H17 0.9500 . ?
C18 C19 1.382(13) . ?
C18 H18 0.9500 . ?
C19 H19 0.9500 . ?
N1 H1 0.8800 . ?

loop_
_geom_hbond_atom_site_label_D
_geom_hbond_atom_site_label_H
_geom_hbond_atom_site_label_A
_geom_hbond_distance_DH
_geom_hbond_distance_HA
_geom_hbond_distance_DA
_geom_hbond_angle_DHA
_geom_hbond_site_symmetry_A
N1 H1 O1 0.88 1.99 2.797(9) 151.0 3_646
